data_1561157
loop_
_publ_author_name
'Abeysinghe, Dileka'
'Smith, Mark D.'
'Morrison, Gregory'
'Yeon, Jeongho'
'zur Loye, Hans-Conrad'

_publ_section_title
;
 Facile in-situ reduction: Crystal growth and magnetic studies of reduced
 vanadium (III/IV) silicates CaxLn1&#x2212;xVSiO5 (Ln = Ce--Nd, Sm--Lu, Y)
;
_journal_name_full 'Journal of Solid State Chemistry'
_journal_page_first 80
_journal_page_last 86
_journal_paper_doi 10.1016/j.jssc.2018.01.004
_journal_volume 260
_journal_year 2018
_chemical_formula_moiety 'Ca0.72 Eu0.28 O5 Si V'
_chemical_formula_sum 'Ca0.72 Eu0.28 O5 Si V'
_chemical_formula_weight 230.21
_space_group_crystal_system monoclinic
_space_group_IT_number 15
_space_group_name_Hall '-C 2yc'
_space_group_name_H-M_alt 'C 1 2/c 1'
_atom_sites_solution_hydrogens .
_cell_angle_alpha 90
_cell_angle_beta 112.8839(12)
_cell_angle_gamma 90
_cell_formula_units_Z 4
_cell_length_a 6.5554(2)
_cell_length_b 8.7739(3)
_cell_length_c 6.9330(3)
_cell_measurement_reflns_used 6650
_cell_measurement_temperature 303(2)
_cell_measurement_theta_max 40.352
_cell_measurement_theta_min 4.096
_cell_volume 367.38(2)
_computing_cell_refinement 'SAINT Version 8.34a (Bruker, 2014)'
_computing_data_collection 'Bruker APEXII v2014.9-0 (Bruker, 2014)'
_computing_data_reduction 'SAINT Version 8.34a (Bruker, 2014)'
_computing_molecular_graphics various
_computing_publication_material various
_computing_structure_refinement 'SHELXL-2014/7 (Sheldrick, 2014)'
_computing_structure_solution 'SHELXS (Sheldrick, 2008)'
_diffrn_ambient_temperature 303(2)
_diffrn_detector_area_resol_mean 10.4
_diffrn_measured_fraction_theta_full 1.000
_diffrn_measured_fraction_theta_max 1.000
_diffrn_measurement_device_type 'Bruker D8 QUEST'
_diffrn_measurement_method '\w and \f scans'
_diffrn_radiation_type MoK\a
_diffrn_radiation_wavelength 0.71073
_diffrn_reflns_av_R_equivalents 0.0249
_diffrn_reflns_av_unetI/netI 0.0118
_diffrn_reflns_Laue_measured_fraction_full 1.000
_diffrn_reflns_Laue_measured_fraction_max 1.000
_diffrn_reflns_limit_h_max 11
_diffrn_reflns_limit_h_min -11
_diffrn_reflns_limit_k_max 15
_diffrn_reflns_limit_k_min -15
_diffrn_reflns_limit_l_max 12
_diffrn_reflns_limit_l_min -12
_diffrn_reflns_number 12589
_diffrn_reflns_point_group_measured_fraction_full 1.000
_diffrn_reflns_point_group_measured_fraction_max 1.000
_diffrn_reflns_theta_full 40.350
_diffrn_reflns_theta_max 40.352
_diffrn_reflns_theta_min 4.096
_diffrn_source 'microfocus sealed X-ray tube'
_exptl_absorpt_coefficient_mu 8.585
_exptl_absorpt_correction_T_max 0.0859
_exptl_absorpt_correction_T_min 0.0288
_exptl_absorpt_correction_type multi-scan
_exptl_absorpt_process_details 'SADABS Version 2014/4 (Bruker, 2014)'
_exptl_crystal_colour black
_exptl_crystal_density_diffrn 4.162
_exptl_crystal_description rod
_exptl_crystal_F_000 436
_exptl_crystal_size_max 0.180
_exptl_crystal_size_mid 0.040
_exptl_crystal_size_min 0.040
_refine_diff_density_max 0.934
_refine_diff_density_min -1.116
_refine_diff_density_rms 0.147
_refine_ls_extinction_coef 0.0022(8)
_refine_ls_extinction_expression Fc^*^=kFc[1+0.001xFc^2^\l^3^/sin(2\q)]^-1/4^
_refine_ls_extinction_method 'SHELXL-2014/7 (Sheldrick 2014'
_refine_ls_goodness_of_fit_ref 1.154
_refine_ls_hydrogen_treatment undef
_refine_ls_matrix_type full
_refine_ls_number_parameters 42
_refine_ls_number_reflns 1160
_refine_ls_number_restraints 0
_refine_ls_restrained_S_all 1.154
_refine_ls_R_factor_all 0.0273
_refine_ls_R_factor_gt 0.0218
_refine_ls_shift/su_max 0.000
_refine_ls_shift/su_mean 0.000
_refine_ls_structure_factor_coef Fsqd
_refine_ls_weighting_details 'w=1/[\s^2^(Fo^2^)+(0.0305P)^2^+0.9512P] where P=(Fo^2^+2Fc^2^)/3'
_refine_ls_weighting_scheme calc
_refine_ls_wR_factor_gt 0.0656
_refine_ls_wR_factor_ref 0.0681
_reflns_Friedel_coverage 0.000
_reflns_Friedel_fraction_full .
_reflns_Friedel_fraction_max .
_reflns_number_gt 1013
_reflns_number_total 1160
_reflns_threshold_expression 'I > 2\s(I)'
_cod_data_source_file 5.cif
_cod_data_source_block 5
_cod_original_sg_symbol_H-M 'C 2/c'
_cod_database_code 1561157
_shelx_space_group_comment
;
The symmetry employed for this shelxl refinement is uniquely defined
by the following loop, which should always be used as a source of
symmetry information in preference to the above space-group names.
They are only intended as comments.
;
_shelx_estimated_absorpt_t_min 0.307
_shelx_estimated_absorpt_t_max 0.725

loop_
_space_group_symop_operation_xyz
'x, y, z'
'-x, y, -z+1/2'
'x+1/2, y+1/2, z'
'-x+1/2, y+1/2, -z+1/2'
'-x, -y, -z'
'x, -y, z-1/2'
'-x+1/2, -y+1/2, -z'
'x+1/2, -y+1/2, z-1/2'

loop_
_atom_site_label
_atom_site_type_symbol
_atom_site_fract_x
_atom_site_fract_y
_atom_site_fract_z
_atom_site_U_iso_or_equiv
_atom_site_adp_type
_atom_site_occupancy
_atom_site_site_symmetry_order
_atom_site_calc_flag
_atom_site_refinement_flags_posn
_atom_site_refinement_flags_adp
_atom_site_refinement_flags_occupancy
_atom_site_disorder_assembly
_atom_site_disorder_group
Eu1 Eu 0.0000 0.33147(3) 0.2500 0.01983(9) Uani 0.2780(15) 2 d S T P . .
Ca1 Ca 0.0000 0.33147(3) 0.2500 0.01983(9) Uani 0.7220(15) 2 d S T P . .
V1 V 0.0000 0.0000 0.0000 0.01147(9) Uani 1 2 d S . P . .
Si1 Si 0.0000 0.68156(6) 0.2500 0.00661(10) Uani 1 2 d S T P . .
O1 O 0.31936(18) 0.06590(13) 0.08421(19) 0.0148(2) Uani 1 1 d . . . . .
O2 O 0.39120(19) 0.28728(12) 0.38225(18) 0.01309(18) Uani 1 1 d . . . . .
O3 O 0.0000 0.06833(18) 0.2500 0.0149(3) Uani 1 2 d S T P . .

loop_
_atom_site_aniso_label
_atom_site_aniso_U_11
_atom_site_aniso_U_22
_atom_site_aniso_U_33
_atom_site_aniso_U_23
_atom_site_aniso_U_13
_atom_site_aniso_U_12
Eu1 0.01242(10) 0.01058(10) 0.02798(15) 0.000 -0.00145(8) 0.000
Ca1 0.01242(10) 0.01058(10) 0.02798(15) 0.000 -0.00145(8) 0.000
V1 0.01235(15) 0.01251(14) 0.00982(14) 0.00015(9) 0.00460(10) 0.00129(9)
Si1 0.00629(19) 0.00663(18) 0.0069(2) 0.000 0.00252(15) 0.000
O1 0.0113(4) 0.0152(4) 0.0157(5) -0.0033(3) 0.0028(3) -0.0008(3)
O2 0.0133(4) 0.0121(4) 0.0145(4) -0.0024(3) 0.0061(3) -0.0013(3)
O3 0.0159(6) 0.0132(6) 0.0139(6) 0.000 0.0040(5) 0.000

loop_
_atom_type_symbol
_atom_type_description
_atom_type_scat_dispersion_real
_atom_type_scat_dispersion_imag
_atom_type_scat_source
O O 0.0106 0.0060 'International Tables Vol C Tables 4.2.6.8 and 6.1.1.4'
Si Si 0.0817 0.0704 'International Tables Vol C Tables 4.2.6.8 and 6.1.1.4'
Ca Ca 0.2262 0.3064 'International Tables Vol C Tables 4.2.6.8 and 6.1.1.4'
V V 0.3005 0.5294 'International Tables Vol C Tables 4.2.6.8 and 6.1.1.4'
Eu Eu -0.1578 3.6682 'International Tables Vol C Tables 4.2.6.8 and 6.1.1.4'

loop_
_geom_angle_atom_site_label_1
_geom_angle_atom_site_label_2
_geom_angle_atom_site_label_3
_geom_angle
_geom_angle_site_symmetry_1
_geom_angle_site_symmetry_3
O3 Eu1 O2 80.69(3) . 2
O3 Eu1 O2 80.69(3) . .
O2 Eu1 O2 161.37(5) 2 .
O3 Eu1 O1 147.90(3) . 4
O2 Eu1 O1 124.80(4) 2 4
O2 Eu1 O1 72.75(4) . 4
O3 Eu1 O1 147.90(3) . 3_455
O2 Eu1 O1 72.75(4) 2 3_455
O2 Eu1 O1 124.80(4) . 3_455
O1 Eu1 O1 64.20(5) 4 3_455
O3 Eu1 O2 66.23(2) . 8_455
O2 Eu1 O2 73.35(4) 2 8_455
O2 Eu1 O2 98.97(4) . 8_455
O1 Eu1 O2 134.84(4) 4 8_455
O1 Eu1 O2 88.73(4) 3_455 8_455
O3 Eu1 O2 66.23(2) . 7_556
O2 Eu1 O2 98.97(4) 2 7_556
O2 Eu1 O2 73.35(4) . 7_556
O1 Eu1 O2 88.73(4) 4 7_556
O1 Eu1 O2 134.84(4) 3_455 7_556
O2 Eu1 O2 132.46(5) 8_455 7_556
O3 Eu1 Si1 180.0 . .
O2 Eu1 Si1 99.31(3) 2 .
O2 Eu1 Si1 99.31(3) . .
O1 Eu1 Si1 32.10(3) 4 .
O1 Eu1 Si1 32.10(3) 3_455 .
O2 Eu1 Si1 113.77(2) 8_455 .
O2 Eu1 Si1 113.77(2) 7_556 .
O3 Eu1 O1 106.79(2) . 8_456
O2 Eu1 O1 70.83(3) 2 8_456
O2 Eu1 O1 114.95(3) . 8_456
O1 Eu1 O1 70.10(4) 4 8_456
O1 Eu1 O1 81.42(3) 3_455 8_456
O2 Eu1 O1 144.18(3) 8_455 8_456
O2 Eu1 O1 54.69(3) 7_556 8_456
Si1 Eu1 O1 73.21(2) . 8_456
O3 Eu1 O1 106.79(2) . 7
O2 Eu1 O1 114.95(3) 2 7
O2 Eu1 O1 70.83(3) . 7
O1 Eu1 O1 81.42(3) 4 7
O1 Eu1 O1 70.10(4) 3_455 7
O2 Eu1 O1 54.69(3) 8_455 7
O2 Eu1 O1 144.18(3) 7_556 7
Si1 Eu1 O1 73.21(2) . 7
O1 Eu1 O1 146.42(4) 8_456 7
O3 Eu1 V1 30.794(2) . .
O2 Eu1 V1 83.00(3) 2 .
O2 Eu1 V1 81.01(3) . .
O1 Eu1 V1 150.80(3) 4 .
O1 Eu1 V1 125.62(3) 3_455 .
O2 Eu1 V1 37.22(2) 8_455 .
O2 Eu1 V1 95.96(2) 7_556 .
Si1 Eu1 V1 149.206(2) . .
O1 Eu1 V1 134.78(2) 8_456 .
O1 Eu1 V1 77.99(2) 7 .
O3 Eu1 V1 30.794(2) . 2
O2 Eu1 V1 81.01(3) 2 2
O2 Eu1 V1 83.00(3) . 2
O1 Eu1 V1 125.62(3) 4 2
O1 Eu1 V1 150.80(3) 3_455 2
O2 Eu1 V1 95.96(2) 8_455 2
O2 Eu1 V1 37.22(2) 7_556 2
Si1 Eu1 V1 149.206(2) . 2
O1 Eu1 V1 77.99(2) 8_456 2
O1 Eu1 V1 134.78(2) 7 2
V1 Eu1 V1 61.587(5) . 2
O3 V1 O3 180.0 5 .
O3 V1 O1 89.19(4) 5 .
O3 V1 O1 90.81(4) . .
O3 V1 O1 90.81(4) 5 5
O3 V1 O1 89.19(4) . 5
O1 V1 O1 180.0 . 5
O3 V1 O2 92.81(5) 5 8_455
O3 V1 O2 87.19(5) . 8_455
O1 V1 O2 90.88(5) . 8_455
O1 V1 O2 89.12(5) 5 8_455
O3 V1 O2 87.19(5) 5 4_545
O3 V1 O2 92.81(5) . 4_545
O1 V1 O2 89.12(5) . 4_545
O1 V1 O2 90.88(5) 5 4_545
O2 V1 O2 180.00(7) 8_455 4_545
O3 V1 Eu1 40.13(5) 5 5
O3 V1 Eu1 139.87(5) . 5
O1 V1 Eu1 100.77(3) . 5
O1 V1 Eu1 79.23(3) 5 5
O2 V1 Eu1 130.33(3) 8_455 5
O2 V1 Eu1 49.67(3) 4_545 5
O3 V1 Ca1 40.13(5) 5 5
O3 V1 Ca1 139.87(5) . 5
O1 V1 Ca1 100.77(3) . 5
O1 V1 Ca1 79.23(3) 5 5
O2 V1 Ca1 130.33(3) 8_455 5
O2 V1 Ca1 49.67(3) 4_545 5
Eu1 V1 Ca1 0.000(4) 5 5
O3 V1 Eu1 139.87(5) 5 .
O3 V1 Eu1 40.13(5) . .
O1 V1 Eu1 79.23(3) . .
O1 V1 Eu1 100.77(3) 5 .
O2 V1 Eu1 49.67(3) 8_455 .
O2 V1 Eu1 130.33(3) 4_545 .
Eu1 V1 Eu1 180.0 5 .
Ca1 V1 Eu1 180.0 5 .
O3 V1 Ca1 89.16(2) 5 3_545
O3 V1 Ca1 90.84(2) . 3_545
O1 V1 Ca1 44.99(3) . 3_545
O1 V1 Ca1 135.01(3) 5 3_545
O2 V1 Ca1 135.82(3) 8_455 3_545
O2 V1 Ca1 44.18(3) 4_545 3_545
Eu1 V1 Ca1 72.235(3) 5 3_545
Ca1 V1 Ca1 72.235(3) 5 3_545
Eu1 V1 Ca1 107.8 . 3_545
O3 V1 Ca1 90.84(2) 5 7_455
O3 V1 Ca1 89.16(2) . 7_455
O1 V1 Ca1 135.01(3) . 7_455
O1 V1 Ca1 44.99(3) 5 7_455
O2 V1 Ca1 44.18(3) 8_455 7_455
O2 V1 Ca1 135.82(3) 4_545 7_455
Eu1 V1 Ca1 107.765(3) 5 7_455
Ca1 V1 Ca1 107.765(3) 5 7_455
Eu1 V1 Ca1 72.2 . 7_455
Ca1 V1 Ca1 180.0 3_545 7_455
O1 Si1 O1 103.63(9) 3_455 4
O1 Si1 O2 112.76(6) 3_455 3_455
O1 Si1 O2 107.98(6) 4 3_455
O1 Si1 O2 107.98(6) 3_455 4
O1 Si1 O2 112.76(6) 4 4
O2 Si1 O2 111.53(8) 3_455 4
O1 Si1 Eu1 51.82(4) 3_455 .
O1 Si1 Eu1 51.82(4) 4 .
O2 Si1 Eu1 124.24(4) 3_455 .
O2 Si1 Eu1 124.24(4) 4 .
O1 Si1 Eu1 63.91(4) 3_455 5_565
O1 Si1 Eu1 113.52(5) 4 5_565
O2 Si1 Eu1 137.94(4) 3_455 5_565
O2 Si1 Eu1 45.14(4) 4 5_565
Eu1 Si1 Eu1 88.112(9) . 5_565
O1 Si1 Ca1 63.91(4) 3_455 5_565
O1 Si1 Ca1 113.52(5) 4 5_565
O2 Si1 Ca1 137.94(4) 3_455 5_565
O2 Si1 Ca1 45.14(4) 4 5_565
Eu1 Si1 Ca1 88.1 . 5_565
Eu1 Si1 Ca1 0.0 5_565 5_565
O1 Si1 Eu1 113.52(5) 3_455 5_566
O1 Si1 Eu1 63.91(4) 4 5_566
O2 Si1 Eu1 45.14(4) 3_455 5_566
O2 Si1 Eu1 137.94(4) 4 5_566
Eu1 Si1 Eu1 88.112(9) . 5_566
Eu1 Si1 Eu1 176.223(18) 5_565 5_566
Ca1 Si1 Eu1 176.2 5_565 5_566
O1 Si1 Ca1 113.52(5) 3_455 5_566
O1 Si1 Ca1 63.91(4) 4 5_566
O2 Si1 Ca1 45.14(4) 3_455 5_566
O2 Si1 Ca1 137.94(4) 4 5_566
Eu1 Si1 Ca1 88.1 . 5_566
Eu1 Si1 Ca1 176.223(18) 5_565 5_566
Ca1 Si1 Ca1 176.223(18) 5_565 5_566
Eu1 Si1 Ca1 0.000(8) 5_566 5_566
O1 Si1 Eu1 130.32(4) 3_455 3
O1 Si1 Eu1 79.25(4) 4 3
O2 Si1 Eu1 113.12(4) 3_455 3
O2 Si1 Eu1 35.74(4) 4 3
Eu1 Si1 Eu1 111.865(8) . 3
Eu1 Si1 Eu1 69.609(3) 5_565 3
Ca1 Si1 Eu1 69.6 5_565 3
Eu1 Si1 Eu1 111.899(4) 5_566 3
Ca1 Si1 Eu1 111.9 5_566 3
O1 Si1 Ca1 130.32(4) 3_455 3
O1 Si1 Ca1 79.25(4) 4 3
O2 Si1 Ca1 113.12(4) 3_455 3
O2 Si1 Ca1 35.74(4) 4 3
Eu1 Si1 Ca1 111.9 . 3
Eu1 Si1 Ca1 69.609(3) 5_565 3
Ca1 Si1 Ca1 69.609(3) 5_565 3
Eu1 Si1 Ca1 111.899(4) 5_566 3
Ca1 Si1 Ca1 111.899(4) 5_566 3
Eu1 Si1 Ca1 0.000(7) 3 3
Si1 O1 V1 139.57(7) 3_545 .
Si1 O1 Eu1 96.08(5) 3_545 3_545
V1 O1 Eu1 98.84(5) . 3_545
Si1 O1 Ca1 96.08(5) 3_545 3_545
V1 O1 Ca1 98.84(5) . 3_545
Eu1 O1 Ca1 0.000(6) 3_545 3_545
Si1 O1 Eu1 87.87(5) 3_545 7
V1 O1 Eu1 121.12(5) . 7
Eu1 O1 Eu1 109.90(4) 3_545 7
Ca1 O1 Eu1 109.9 3_545 7
Si1 O1 Ca1 87.87(5) 3_545 7
V1 O1 Ca1 121.12(5) . 7
Eu1 O1 Ca1 109.90(4) 3_545 7
Ca1 O1 Ca1 109.90(4) 3_545 7
Eu1 O1 Ca1 0.0 7 7
Si1 O2 V1 125.08(6) 3_545 4
Si1 O2 Eu1 120.56(6) 3_545 .
V1 O2 Eu1 99.20(4) 4 .
Si1 O2 Eu1 107.98(5) 3_545 7_556
V1 O2 Eu1 93.11(4) 4 7_556
Eu1 O2 Eu1 106.65(4) . 7_556
Si1 O2 Ca1 107.98(5) 3_545 7_556
V1 O2 Ca1 93.11(4) 4 7_556
Eu1 O2 Ca1 106.6 . 7_556
Eu1 O2 Ca1 0.000(10) 7_556 7_556
V1 O3 V1 141.84(9) . 2
V1 O3 Eu1 109.08(5) . .
V1 O3 Eu1 109.08(5) 2 .

loop_
_geom_bond_atom_site_label_1
_geom_bond_atom_site_label_2
_geom_bond_distance
_geom_bond_site_symmetry_2
Eu1 O3 2.3087(16) .
Eu1 O2 2.3956(11) 2
Eu1 O2 2.3956(11) .
Eu1 O1 2.4281(12) 4
Eu1 O1 2.4281(12) 3_455
Eu1 O2 2.5847(12) 8_455
Eu1 O2 2.5847(12) 7_556
Eu1 Si1 3.0716(6) .
Eu1 O1 3.1170(13) 8_456
Eu1 O1 3.1170(13) 7
Eu1 V1 3.3856(2) .
Eu1 V1 3.3856(2) 2
V1 O3 1.8340(5) 5
V1 O3 1.8340(5) .
V1 O1 2.0267(11) .
V1 O1 2.0267(11) 5
V1 O2 2.0508(11) 8_455
V1 O2 2.0508(11) 4_545
V1 Eu1 3.3856(2) 5
V1 Ca1 3.3856(2) 5
V1 Ca1 3.39347(13) 3_545
V1 Ca1 3.39347(13) 7_455
Si1 O1 1.6415(11) 3_455
Si1 O1 1.6415(11) 4
Si1 O2 1.6487(11) 3_455
Si1 O2 1.6487(11) 4
Si1 Eu1 3.46838(15) 5_565
Si1 Ca1 3.46838(15) 5_565
Si1 Eu1 3.46838(14) 5_566
Si1 Ca1 3.46838(14) 5_566
Si1 Eu1 3.5318(2) 3
Si1 Ca1 3.5318(2) 3
O1 Si1 1.6415(11) 3_545
O1 Eu1 2.4281(12) 3_545
O1 Ca1 2.4281(12) 3_545
O1 Eu1 3.1170(13) 7
O1 Ca1 3.1170(13) 7
O2 Si1 1.6487(11) 3_545
O2 V1 2.0508(11) 4
O2 Eu1 2.5847(12) 7_556
O2 Ca1 2.5847(12) 7_556
O3 V1 1.8340(5) 2
